data_1559098
loop_
_publ_author_name
'Nori, Valeria'
'Dasgupta, Ayan'
'Babaahmadi, Rasool'
'Carlone, Armando'
'Ariafard, Alireza'
'Melen, Rebecca L.'

_publ_section_title
;
 Triarylborane catalysed N-alkylation of amines with aryl esters
;
_journal_issue 22
_journal_name_full 'Catalysis Science &amp; Technology'
_journal_page_first 7523
_journal_page_last 7530
_journal_paper_doi 10.1039/D0CY01339K
_journal_volume 10
_journal_year 2020
_chemical_formula_moiety 'C23 H19 F2 N'
_chemical_formula_sum 'C23 H19 F2 N'
_chemical_formula_weight 347.39
_space_group_crystal_system monoclinic
_space_group_IT_number 14
_space_group_name_Hall '-P 2ybc'
_space_group_name_H-M_alt 'P 1 21/c 1'
_atom_sites_solution_hydrogens geom
_audit_creation_method SHELXL-2018/1
_audit_update_record
;
2020-04-15 deposited with the CCDC.	2020-09-16 downloaded from the CCDC.
;
_cell_angle_alpha 90
_cell_angle_beta 93.764(4)
_cell_angle_gamma 90
_cell_formula_units_Z 4
_cell_length_a 8.9007(4)
_cell_length_b 11.1893(4)
_cell_length_c 18.1967(7)
_cell_measurement_reflns_used 6206
_cell_measurement_temperature 199.9(2)
_cell_measurement_theta_max 29.4230
_cell_measurement_theta_min 4.2530
_cell_volume 1808.35(13)
_computing_cell_refinement 'CrysAlisPro 1.171.40.50a (Rigaku OD, 2019)'
_computing_data_collection 'CrysAlisPro 1.171.40.50a (Rigaku OD, 2019)'
_computing_data_reduction 'CrysAlisPro 1.171.40.50a (Rigaku OD, 2019)'
_computing_structure_refinement 'SHELXL-2018/1 (Sheldrick, 2018)'
_computing_structure_solution SHELXS
_diffrn_ambient_temperature 199.9(2)
_diffrn_measured_fraction_theta_full 0.998
_diffrn_measured_fraction_theta_max 0.879
_diffrn_measurement_device_type 'SuperNova, Dual, Cu at home/near, Atlas'
_diffrn_measurement_method '\w scans'
_diffrn_radiation_type MoK\a
_diffrn_radiation_wavelength 0.71073
_diffrn_reflns_av_R_equivalents 0.0242
_diffrn_reflns_av_unetI/netI 0.0221
_diffrn_reflns_Laue_measured_fraction_full 0.998
_diffrn_reflns_Laue_measured_fraction_max 0.879
_diffrn_reflns_limit_h_max 12
_diffrn_reflns_limit_h_min -9
_diffrn_reflns_limit_k_max 15
_diffrn_reflns_limit_k_min -15
_diffrn_reflns_limit_l_max 24
_diffrn_reflns_limit_l_min -23
_diffrn_reflns_number 17487
_diffrn_reflns_point_group_measured_fraction_full 0.998
_diffrn_reflns_point_group_measured_fraction_max 0.879
_diffrn_reflns_theta_full 25.242
_diffrn_reflns_theta_max 29.819
_diffrn_reflns_theta_min 3.312
_exptl_absorpt_coefficient_mu 0.088
_exptl_absorpt_correction_T_max 1.000
_exptl_absorpt_correction_T_min 0.646
_exptl_absorpt_correction_type gaussian
_exptl_absorpt_process_details
;
CrysAlisPro 1.171.40.50a (Rigaku Oxford Diffraction, 2019)
Numerical absorption correction based on gaussian integration over
			a multifaceted crystal model
Empirical absorption correction using spherical harmonics,
 implemented in SCALE3 ABSPACK scaling algorithm.
;
_exptl_crystal_colour colourless
_exptl_crystal_density_diffrn 1.276
_exptl_crystal_description block
_exptl_crystal_F_000 728
_exptl_crystal_size_max 0.333
_exptl_crystal_size_mid 0.263
_exptl_crystal_size_min 0.150
_refine_diff_density_max 0.251
_refine_diff_density_min -0.235
_refine_diff_density_rms 0.045
_refine_ls_extinction_method none
_refine_ls_goodness_of_fit_ref 1.058
_refine_ls_hydrogen_treatment constr
_refine_ls_matrix_type full
_refine_ls_number_parameters 237
_refine_ls_number_reflns 4569
_refine_ls_number_restraints 0
_refine_ls_restrained_S_all 1.058
_refine_ls_R_factor_all 0.0638
_refine_ls_R_factor_gt 0.0498
_refine_ls_shift/su_max 0.001
_refine_ls_shift/su_mean 0.000
_refine_ls_structure_factor_coef Fsqd
_refine_ls_weighting_details 'w=1/[\s^2^(Fo^2^)+(0.0549P)^2^+0.9291P] where P=(Fo^2^+2Fc^2^)/3'
_refine_ls_weighting_scheme calc
_refine_ls_wR_factor_gt 0.1323
_refine_ls_wR_factor_ref 0.1425
_reflns_Friedel_coverage 0.000
_reflns_number_gt 3627
_reflns_number_total 4569
_reflns_threshold_expression 'I > 2\s(I)'
_cod_data_source_file d0cy01339k2.cif
_cod_data_source_block rm2018
_cod_depositor_comments 'Adding full bibliography for 1559097--1559098.cif.'
_cod_original_sg_symbol_H-M 'P 21/c'
_cod_database_code 1559098
_shelx_shelxl_version_number 2018/1
_shelx_space_group_comment
;
The symmetry employed for this shelxl refinement is uniquely defined
by the following loop, which should always be used as a source of
symmetry information in preference to the above space-group names.
They are only intended as comments.
;
_shelx_estimated_absorpt_t_min 0.971
_shelx_estimated_absorpt_t_max 0.987

loop_
_space_group_symop_operation_xyz
'x, y, z'
'-x, y+1/2, -z+1/2'
'-x, -y, -z'
'x, -y-1/2, z-1/2'

loop_
_atom_site_label
_atom_site_type_symbol
_atom_site_fract_x
_atom_site_fract_y
_atom_site_fract_z
_atom_site_U_iso_or_equiv
_atom_site_adp_type
_atom_site_occupancy
_atom_site_site_symmetry_order
_atom_site_calc_flag
_atom_site_refinement_flags_posn
_atom_site_refinement_flags_adp
_atom_site_refinement_flags_occupancy
_atom_site_disorder_assembly
_atom_site_disorder_group
C1 C 0.3006(2) 0.62092(18) 0.82842(10) 0.0486(5) Uani 1 1 d . . . . .
H1A H 0.229775 0.614408 0.865808 0.073 Uiso 1 1 calc R U . . .
H1B H 0.278790 0.691254 0.799434 0.073 Uiso 1 1 calc R U . . .
H1C H 0.400739 0.626356 0.851171 0.073 Uiso 1 1 calc R U . . .
C2 C 0.28878(17) 0.51343(15) 0.78004(8) 0.0341(3) Uani 1 1 d . . . . .
C3 C 0.20278(18) 0.41366(15) 0.78651(9) 0.0362(4) Uani 1 1 d . . . . .
C4 C 0.1015(2) 0.3840(2) 0.84662(11) 0.0516(5) Uani 1 1 d . . . . .
H4A H 0.134619 0.311044 0.870240 0.077 Uiso 1 1 calc R U . . .
H4B H 0.000200 0.374496 0.825981 0.077 Uiso 1 1 calc R U . . .
H4C H 0.104982 0.447568 0.882144 0.077 Uiso 1 1 calc R U . . .
C5 C 0.22887(17) 0.33878(14) 0.72487(9) 0.0340(3) Uani 1 1 d . . . . .
C6 C 0.1687(2) 0.22875(15) 0.70076(11) 0.0427(4) Uani 1 1 d . . . . .
H6 H 0.100688 0.188375 0.728491 0.051 Uiso 1 1 calc R U . . .
C7 C 0.2112(2) 0.18127(16) 0.63575(12) 0.0478(4) Uani 1 1 d . . . . .
H7 H 0.170487 0.108866 0.619134 0.057 Uiso 1 1 calc R U . . .
C8 C 0.3148(2) 0.24028(15) 0.59426(10) 0.0433(4) Uani 1 1 d . . . . .
H8 H 0.342004 0.206162 0.550455 0.052 Uiso 1 1 calc R U . . .
C9 C 0.37819(19) 0.34833(15) 0.61671(9) 0.0364(3) Uani 1 1 d . . . . .
H9 H 0.447755 0.386873 0.588980 0.044 Uiso 1 1 calc R U . . .
C10 C 0.33397(17) 0.39738(13) 0.68242(8) 0.0312(3) Uani 1 1 d . . . . .
C11 C 0.46631(16) 0.60088(13) 0.69232(8) 0.0295(3) Uani 1 1 d . . . . .
H11 H 0.501623 0.645535 0.736455 0.035 Uiso 1 1 calc R U . . .
C12 C 0.60729(16) 0.55342(13) 0.65885(8) 0.0296(3) Uani 1 1 d . . . . .
C13 C 0.70466(18) 0.48026(15) 0.70151(9) 0.0353(3) Uani 1 1 d . . . . .
H13 H 0.681219 0.459874 0.748969 0.042 Uiso 1 1 calc R U . . .
C14 C 0.83602(18) 0.43736(15) 0.67430(9) 0.0382(4) Uani 1 1 d . . . . .
H14 H 0.900766 0.388199 0.702832 0.046 Uiso 1 1 calc R U . . .
C15 C 0.86825(17) 0.46910(15) 0.60433(9) 0.0361(4) Uani 1 1 d . . . . .
C16 C 0.77610(19) 0.54116(17) 0.56055(10) 0.0416(4) Uani 1 1 d . . . . .
H16 H 0.800939 0.561598 0.513317 0.050 Uiso 1 1 calc R U . . .
C17 C 0.64471(18) 0.58290(16) 0.58848(9) 0.0370(4) Uani 1 1 d . . . . .
H17 H 0.580493 0.631634 0.559369 0.044 Uiso 1 1 calc R U . . .
C18 C 0.37832(17) 0.68963(13) 0.64289(8) 0.0303(3) Uani 1 1 d . . . . .
C19 C 0.4377(2) 0.80343(15) 0.63504(10) 0.0406(4) Uani 1 1 d . . . . .
H19 H 0.526372 0.824353 0.661807 0.049 Uiso 1 1 calc R U . . .
C20 C 0.3669(2) 0.88609(16) 0.58803(11) 0.0476(4) Uani 1 1 d . . . . .
H20 H 0.406974 0.962116 0.582725 0.057 Uiso 1 1 calc R U . . .
C21 C 0.2362(2) 0.85296(17) 0.54954(10) 0.0471(5) Uani 1 1 d . . . . .
C22 C 0.1726(2) 0.74262(18) 0.55615(10) 0.0486(5) Uani 1 1 d . . . . .
H22 H 0.083155 0.722983 0.529611 0.058 Uiso 1 1 calc R U . . .
C23 C 0.24522(19) 0.66047(15) 0.60361(10) 0.0395(4) Uani 1 1 d . . . . .
H23 H 0.203655 0.584964 0.608976 0.047 Uiso 1 1 calc R U . . .
N1 N 0.37201(14) 0.50394(11) 0.71788(7) 0.0315(3) Uani 1 1 d . . . . .
F1 F 0.99712(11) 0.42745(10) 0.57745(6) 0.0494(3) Uani 1 1 d . . . . .
F2 F 0.16498(17) 0.93424(12) 0.50382(7) 0.0719(4) Uani 1 1 d . . . . .

loop_
_atom_site_aniso_label
_atom_site_aniso_U_11
_atom_site_aniso_U_22
_atom_site_aniso_U_33
_atom_site_aniso_U_23
_atom_site_aniso_U_13
_atom_site_aniso_U_12
C1 0.0528(11) 0.0523(11) 0.0426(9) -0.0100(8) 0.0172(8) -0.0031(9)
C2 0.0317(8) 0.0393(8) 0.0321(7) 0.0016(6) 0.0066(6) 0.0034(6)
C3 0.0313(8) 0.0410(9) 0.0367(8) 0.0070(7) 0.0047(6) 0.0026(7)
C4 0.0483(11) 0.0617(12) 0.0465(10) 0.0091(9) 0.0157(8) -0.0045(9)
C5 0.0292(7) 0.0328(8) 0.0398(8) 0.0078(6) 0.0006(6) 0.0034(6)
C6 0.0368(9) 0.0321(8) 0.0591(11) 0.0097(8) 0.0023(8) -0.0010(7)
C7 0.0474(10) 0.0289(8) 0.0665(12) -0.0030(8) -0.0010(9) -0.0022(7)
C8 0.0475(10) 0.0340(8) 0.0484(10) -0.0083(7) 0.0021(8) 0.0054(7)
C9 0.0364(8) 0.0335(8) 0.0393(8) -0.0016(6) 0.0036(6) 0.0024(7)
C10 0.0293(7) 0.0288(7) 0.0352(7) 0.0024(6) -0.0006(6) 0.0031(6)
C11 0.0284(7) 0.0297(7) 0.0307(7) -0.0019(6) 0.0043(5) -0.0013(6)
C12 0.0274(7) 0.0301(7) 0.0315(7) -0.0027(6) 0.0029(5) -0.0020(6)
C13 0.0341(8) 0.0394(8) 0.0325(7) 0.0028(6) 0.0028(6) 0.0016(7)
C14 0.0313(8) 0.0395(9) 0.0432(9) 0.0019(7) -0.0012(6) 0.0045(7)
C15 0.0249(7) 0.0393(8) 0.0448(9) -0.0074(7) 0.0071(6) -0.0004(6)
C16 0.0376(9) 0.0514(10) 0.0370(8) 0.0035(7) 0.0117(7) 0.0037(8)
C17 0.0343(8) 0.0430(9) 0.0342(8) 0.0055(7) 0.0054(6) 0.0070(7)
C18 0.0292(7) 0.0299(7) 0.0323(7) -0.0038(6) 0.0061(6) 0.0026(6)
C19 0.0406(9) 0.0344(8) 0.0466(9) -0.0018(7) 0.0022(7) -0.0012(7)
C20 0.0603(12) 0.0321(8) 0.0513(10) 0.0044(8) 0.0100(9) 0.0043(8)
C21 0.0620(12) 0.0442(10) 0.0353(8) 0.0005(7) 0.0043(8) 0.0236(9)
C22 0.0458(10) 0.0519(11) 0.0465(10) -0.0103(8) -0.0086(8) 0.0143(8)
C23 0.0340(8) 0.0356(8) 0.0483(9) -0.0075(7) -0.0010(7) 0.0029(7)
N1 0.0318(6) 0.0310(6) 0.0322(6) -0.0007(5) 0.0065(5) -0.0003(5)
F1 0.0311(5) 0.0614(7) 0.0569(6) -0.0042(5) 0.0127(4) 0.0090(5)
F2 0.0992(11) 0.0622(8) 0.0529(7) 0.0097(6) -0.0061(7) 0.0382(7)

loop_
_atom_type_symbol
_atom_type_description
_atom_type_scat_dispersion_real
_atom_type_scat_dispersion_imag
_atom_type_scat_source
C C 0.0033 0.0016 'International Tables Vol C Tables 4.2.6.8 and 6.1.1.4'
H H 0.0000 0.0000 'International Tables Vol C Tables 4.2.6.8 and 6.1.1.4'
N N 0.0061 0.0033 'International Tables Vol C Tables 4.2.6.8 and 6.1.1.4'
F F 0.0171 0.0103 'International Tables Vol C Tables 4.2.6.8 and 6.1.1.4'

loop_
_geom_angle_atom_site_label_1
_geom_angle_atom_site_label_2
_geom_angle_atom_site_label_3
_geom_angle
_geom_angle_site_symmetry_1
_geom_angle_site_symmetry_3
_geom_angle_publ_flag
C2 C1 H1A 109.5 . . ?
C2 C1 H1B 109.5 . . ?
H1A C1 H1B 109.5 . . ?
C2 C1 H1C 109.5 . . ?
H1A C1 H1C 109.5 . . ?
H1B C1 H1C 109.5 . . ?
C3 C2 N1 109.78(14) . . ?
C3 C2 C1 128.93(15) . . ?
N1 C2 C1 121.29(14) . . ?
C2 C3 C5 106.91(14) . . ?
C2 C3 C4 127.72(17) . . ?
C5 C3 C4 125.35(16) . . ?
C3 C4 H4A 109.5 . . ?
C3 C4 H4B 109.5 . . ?
H4A C4 H4B 109.5 . . ?
C3 C4 H4C 109.5 . . ?
H4A C4 H4C 109.5 . . ?
H4B C4 H4C 109.5 . . ?
C6 C5 C10 119.32(15) . . ?
C6 C5 C3 132.94(16) . . ?
C10 C5 C3 107.70(14) . . ?
C7 C6 C5 119.23(16) . . ?
C7 C6 H6 120.4 . . ?
C5 C6 H6 120.4 . . ?
C6 C7 C8 120.84(17) . . ?
C6 C7 H7 119.6 . . ?
C8 C7 H7 119.6 . . ?
C9 C8 C7 121.63(17) . . ?
C9 C8 H8 119.2 . . ?
C7 C8 H8 119.2 . . ?
C8 C9 C10 117.64(16) . . ?
C8 C9 H9 121.2 . . ?
C10 C9 H9 121.2 . . ?
N1 C10 C9 131.51(15) . . ?
N1 C10 C5 107.14(13) . . ?
C9 C10 C5 121.33(15) . . ?
N1 C11 C18 112.79(12) . . ?
N1 C11 C12 111.85(12) . . ?
C18 C11 C12 113.33(12) . . ?
N1 C11 H11 106.1 . . ?
C18 C11 H11 106.1 . . ?
C12 C11 H11 106.1 . . ?
C17 C12 C13 118.53(14) . . ?
C17 C12 C11 122.72(14) . . ?
C13 C12 C11 118.72(13) . . ?
C14 C13 C12 120.93(15) . . ?
C14 C13 H13 119.5 . . ?
C12 C13 H13 119.5 . . ?
C15 C14 C13 118.39(15) . . ?
C15 C14 H14 120.8 . . ?
C13 C14 H14 120.8 . . ?
F1 C15 C16 118.73(15) . . ?
F1 C15 C14 118.60(15) . . ?
C16 C15 C14 122.67(15) . . ?
C15 C16 C17 118.23(15) . . ?
C15 C16 H16 120.9 . . ?
C17 C16 H16 120.9 . . ?
C12 C17 C16 121.26(15) . . ?
C12 C17 H17 119.4 . . ?
C16 C17 H17 119.4 . . ?
C23 C18 C19 118.82(15) . . ?
C23 C18 C11 122.82(14) . . ?
C19 C18 C11 118.32(14) . . ?
C20 C19 C18 121.03(17) . . ?
C20 C19 H19 119.5 . . ?
C18 C19 H19 119.5 . . ?
C21 C20 C19 118.20(17) . . ?
C21 C20 H20 120.9 . . ?
C19 C20 H20 120.9 . . ?
F2 C21 C22 118.57(19) . . ?
F2 C21 C20 118.55(18) . . ?
C22 C21 C20 122.86(17) . . ?
C21 C22 C23 118.24(17) . . ?
C21 C22 H22 120.9 . . ?
C23 C22 H22 120.9 . . ?
C18 C23 C22 120.84(17) . . ?
C18 C23 H23 119.6 . . ?
C22 C23 H23 119.6 . . ?
C10 N1 C2 108.42(13) . . ?
C10 N1 C11 128.01(12) . . ?
C2 N1 C11 123.10(13) . . ?

loop_
_geom_bond_atom_site_label_1
_geom_bond_atom_site_label_2
_geom_bond_distance
_geom_bond_site_symmetry_2
_geom_bond_publ_flag
C1 C2 1.490(2) . ?
C1 H1A 0.9600 . ?
C1 H1B 0.9600 . ?
C1 H1C 0.9600 . ?
C2 C3 1.363(2) . ?
C2 N1 1.3963(19) . ?
C3 C5 1.431(2) . ?
C3 C4 1.499(2) . ?
C4 H4A 0.9600 . ?
C4 H4B 0.9600 . ?
C4 H4C 0.9600 . ?
C5 C6 1.402(2) . ?
C5 C10 1.413(2) . ?
C6 C7 1.373(3) . ?
C6 H6 0.9300 . ?
C7 C8 1.396(3) . ?
C7 H7 0.9300 . ?
C8 C9 1.384(2) . ?
C8 H8 0.9300 . ?
C9 C10 1.396(2) . ?
C9 H9 0.9300 . ?
C10 N1 1.387(2) . ?
C11 N1 1.4659(19) . ?
C11 C18 1.522(2) . ?
C11 C12 1.526(2) . ?
C11 H11 0.9800 . ?
C12 C17 1.384(2) . ?
C12 C13 1.391(2) . ?
C13 C14 1.385(2) . ?
C13 H13 0.9300 . ?
C14 C15 1.370(2) . ?
C14 H14 0.9300 . ?
C15 F1 1.3586(17) . ?
C15 C16 1.368(2) . ?
C16 C17 1.386(2) . ?
C16 H16 0.9300 . ?
C17 H17 0.9300 . ?
C18 C23 1.382(2) . ?
C18 C19 1.390(2) . ?
C19 C20 1.383(2) . ?
C19 H19 0.9300 . ?
C20 C21 1.369(3) . ?
C20 H20 0.9300 . ?
C21 F2 1.361(2) . ?
C21 C22 1.367(3) . ?
C22 C23 1.391(2) . ?
C22 H22 0.9300 . ?
C23 H23 0.9300 . ?
